data_7243282
loop_
_publ_author_name
'Tantawy, Ahmed H.'
'Meng, Xiang-Gao'
'Marzouk, Adel A.'
'Fouad, Ali'
'Abdelazeem, Ahmed H.'
'Youssif, Bahaa G. M.'
'Jiang, Hong'
'Wang, Man-Qun'

_publ_section_title
;
 Structure-based design, synthesis, and biological evaluation of novel
 piperine--resveratrol hybrids as antiproliferative agents targeting
 SIRT-2
;
_journal_issue 41
_journal_name_full 'RSC Advances'
_journal_page_first 25738
_journal_page_last 25751
_journal_paper_doi 10.1039/D1RA04061H
_journal_volume 11
_journal_year 2021
_chemical_formula_moiety 'C19 H16 N2 O4, C H4 O'
_chemical_formula_sum 'C20 H20 N2 O5'
_chemical_formula_weight 368.38
_space_group_crystal_system monoclinic
_space_group_IT_number 14
_space_group_name_Hall '-P 2yn'
_space_group_name_H-M_alt 'P 1 21/n 1'
_atom_sites_solution_hydrogens geom
_atom_sites_solution_primary dual
_audit_block_doi 10.5517/ccdc.csd.cc24ls3n
_audit_creation_date 2019-04-19
_audit_creation_method
; 
Olex2 1.2 
(compiled 2018.05.29 svn.r3508 for OlexSys, GUI svn.r5506) 
;
_audit_update_record
;
2020-02-15 deposited with the CCDC.	2021-06-24 downloaded from the CCDC.
;
_cell_angle_alpha 90
_cell_angle_beta 94.790(3)
_cell_angle_gamma 90
_cell_formula_units_Z 4
_cell_length_a 10.9249(5)
_cell_length_b 6.5740(3)
_cell_length_c 25.7341(11)
_cell_measurement_reflns_used 2472
_cell_measurement_temperature 296(2)
_cell_measurement_theta_max 70.10
_cell_measurement_theta_min 3.45
_cell_volume 1841.78(14)
_computing_cell_refinement 'SAINT v7.68A (Bruker, 2009)'
_computing_data_collection 'Bruker APEX2'
_computing_data_reduction 'SAINT v7.68A (Bruker, 2009)'
_computing_molecular_graphics 'Olex2 (Dolomanov et al., 2009)'
_computing_publication_material 'Olex2 (Dolomanov et al., 2009)'
_computing_structure_refinement 'XL (Sheldrick, 2008)'
_computing_structure_solution 'XM (Sheldrick, 2008)'
_diffrn_ambient_temperature 296(2)
_diffrn_measured_fraction_theta_full 0.972
_diffrn_measured_fraction_theta_max 0.972
_diffrn_measurement_device_type 'Bruker APEX-II CCD'
_diffrn_measurement_method '\f and \w scans'
_diffrn_radiation_monochromator graphite
_diffrn_radiation_type CuK\a
_diffrn_radiation_wavelength 1.54178
_diffrn_reflns_av_R_equivalents 0.0865
_diffrn_reflns_av_unetI/netI 0.1360
_diffrn_reflns_Laue_measured_fraction_full 0.972
_diffrn_reflns_Laue_measured_fraction_max 0.972
_diffrn_reflns_limit_h_max 12
_diffrn_reflns_limit_h_min -12
_diffrn_reflns_limit_k_max 5
_diffrn_reflns_limit_k_min -7
_diffrn_reflns_limit_l_max 27
_diffrn_reflns_limit_l_min -30
_diffrn_reflns_number 10352
_diffrn_reflns_point_group_measured_fraction_full 0.972
_diffrn_reflns_point_group_measured_fraction_max 0.972
_diffrn_reflns_theta_full 64.989
_diffrn_reflns_theta_max 64.989
_diffrn_reflns_theta_min 3.447
_diffrn_standards_number 0
_exptl_absorpt_coefficient_mu 0.799
_exptl_absorpt_correction_T_max 0.7534
_exptl_absorpt_correction_T_min 0.2901
_exptl_absorpt_correction_type multi-scan
_exptl_crystal_colour yellow
_exptl_crystal_colour_primary yellow
_exptl_crystal_density_diffrn 1.329
_exptl_crystal_description block
_exptl_crystal_F_000 776
_exptl_crystal_size_max 0.12
_exptl_crystal_size_mid 0.1
_exptl_crystal_size_min 0.1
_refine_diff_density_max 0.332
_refine_diff_density_min -0.362
_refine_diff_density_rms 0.083
_refine_ls_extinction_coef 0.0068(14)
_refine_ls_extinction_expression Fc^*^=kFc[1+0.001xFc^2^\l^3^/sin(2\q)]^-1/4^
_refine_ls_extinction_method 'SHELXL-2014/7 (Sheldrick 2014'
_refine_ls_goodness_of_fit_ref 1.026
_refine_ls_hydrogen_treatment constr
_refine_ls_matrix_type full
_refine_ls_number_parameters 248
_refine_ls_number_reflns 3035
_refine_ls_number_restraints 0
_refine_ls_restrained_S_all 1.026
_refine_ls_R_factor_all 0.1011
_refine_ls_R_factor_gt 0.0925
_refine_ls_shift/su_max 0.001
_refine_ls_shift/su_mean 0.000
_refine_ls_structure_factor_coef Fsqd
_refine_ls_weighting_details 'w=1/[\s^2^(Fo^2^)+(0.1600P)^2^] where P=(Fo^2^+2Fc^2^)/3'
_refine_ls_weighting_scheme calc
_refine_ls_wR_factor_gt 0.2368
_refine_ls_wR_factor_ref 0.2530
_reflns_Friedel_coverage 0.000
_reflns_number_gt 2415
_reflns_number_total 3035
_reflns_threshold_expression 'I > 2\s(I)'
_cod_data_source_file d1ra04061h3.cif
_cod_data_source_block cu_190418a_0m
_cod_database_code 7243282
_shelx_shelxl_version_number 2014/7
_shelx_space_group_comment
; 
The symmetry employed for this shelxl refinement is uniquely defined 
by the following loop, which should always be used as a source of 
symmetry information in preference to the above space-group names. 
They are only intended as comments. 
;
_shelx_estimated_absorpt_t_max 0.924
_shelx_estimated_absorpt_t_min 0.910
_olex2_refinement_description
; 
1. Fixed Uiso 
 At 1.2 times of: 
  All C(H) groups, All C(H,H) groups, All N(H) groups 
 At 1.5 times of: 
  All C(H,H,H) groups, All O(H) groups 
2.a Secondary CH2 refined with riding coordinates: 
 C1(H1A,H1B) 
2.b Aromatic/amide H refined with riding coordinates: 
 C13(H13), C16(H16), C8(H8), C9(H9), C19(H19), N1(H1), C15(H15), C4(H4A), 
 C6(H6), C18(H18), C7(H7), C10(H10), C11(H11) 
2.c Idealised Me refined as rotating group: 
 C20(H20A,H20B,H20C) 
2.d Idealised tetrahedral OH refined as rotating group: 
 O4(H4), O5(H5) 
;
_olex2_submission_special_instructions 'No special instructions were received'

loop_
_space_group_symop_operation_xyz
'x, y, z'
'-x+1/2, y+1/2, -z+1/2'
'-x, -y, -z'
'x-1/2, -y-1/2, z-1/2'

loop_
_atom_site_label
_atom_site_type_symbol
_atom_site_fract_x
_atom_site_fract_y
_atom_site_fract_z
_atom_site_U_iso_or_equiv
_atom_site_adp_type
_atom_site_occupancy
_atom_site_site_symmetry_order
_atom_site_calc_flag
_atom_site_refinement_flags_posn
_atom_site_refinement_flags_adp
_atom_site_refinement_flags_occupancy
_atom_site_disorder_assembly
_atom_site_disorder_group
C14 C 0.4694(2) 0.1472(3) 0.06965(9) 0.0390(6) Uani 1 1 d . . . . .
O4 O 0.77887(18) 0.4303(3) 0.14088(8) 0.0615(6) Uani 1 1 d . . . . .
H4 H 0.7939 0.5346 0.1251 0.092 Uiso 1 1 calc GR . . . .
N2 N 0.30150(18) 0.1279(3) 0.00497(8) 0.0435(5) Uani 1 1 d . . . . .
C17 C 0.6750(2) 0.3421(4) 0.11774(10) 0.0442(6) Uani 1 1 d . . . . .
C13 C 0.3682(2) 0.0404(3) 0.04116(10) 0.0423(6) Uani 1 1 d . . . . .
H13 H 0.3521 -0.0940 0.0496 0.051 Uiso 1 1 calc R . . . .
C5 C -0.3273(2) -0.1412(3) -0.20565(9) 0.0389(6) Uani 1 1 d . . . . .
C16 C 0.5970(2) 0.4449(4) 0.08145(10) 0.0462(6) Uani 1 1 d . . . . .
H16 H 0.6132 0.5794 0.0732 0.055 Uiso 1 1 calc R . . . .
C8 C -0.2199(2) -0.0335(4) -0.18131(9) 0.0432(6) Uani 1 1 d . . . . .
H8 H -0.2115 0.1015 -0.1911 0.052 Uiso 1 1 calc R . . . .
C9 C -0.1333(2) -0.1050(4) -0.14702(10) 0.0456(6) Uani 1 1 d . . . . .
H9 H -0.1357 -0.2422 -0.1384 0.055 Uiso 1 1 calc R . . . .
C3 C -0.4631(2) -0.4225(4) -0.21379(10) 0.0435(6) Uani 1 1 d . . . . .
C2 C -0.5354(2) -0.3198(4) -0.25176(11) 0.0487(7) Uani 1 1 d . . . . .
C19 C 0.5449(2) 0.0486(3) 0.10781(9) 0.0436(6) Uani 1 1 d . . . . .
H19 H 0.5267 -0.0839 0.1172 0.052 Uiso 1 1 calc R . . . .
N1 N 0.21128(19) 0.0127(3) -0.02131(8) 0.0447(6) Uani 1 1 d . . . . .
H1 H 0.2010 -0.1121 -0.0127 0.054 Uiso 1 1 calc R . . . .
C15 C 0.4957(2) 0.3483(4) 0.05763(10) 0.0448(6) Uani 1 1 d . . . . .
H15 H 0.4440 0.4180 0.0332 0.054 Uiso 1 1 calc R . . . .
C4 C -0.3584(2) -0.3394(3) -0.18991(9) 0.0426(6) Uani 1 1 d . . . . .
H4A H -0.3099 -0.4099 -0.1645 0.051 Uiso 1 1 calc R . . . .
O1 O -0.63499(16) -0.4378(3) -0.26794(9) 0.0688(7) Uani 1 1 d . . . . .
C6 C -0.4013(2) -0.0423(4) -0.24407(10) 0.0470(6) Uani 1 1 d . . . . .
H6 H -0.3794 0.0876 -0.2542 0.056 Uiso 1 1 calc R . . . .
C12 C 0.1398(2) 0.0957(3) -0.06023(10) 0.0419(6) Uani 1 1 d . . . . .
C18 C 0.6475(2) 0.1457(4) 0.13218(10) 0.0483(6) Uani 1 1 d . . . . .
H18 H 0.6971 0.0791 0.1579 0.058 Uiso 1 1 calc R . . . .
C7 C -0.5075(2) -0.1309(4) -0.26820(11) 0.0539(7) Uani 1 1 d . . . . .
H7 H -0.5563 -0.0639 -0.2941 0.065 Uiso 1 1 calc R . . . .
O3 O 0.14896(16) 0.2760(2) -0.07355(7) 0.0541(6) Uani 1 1 d . . . . .
C10 C -0.0355(2) 0.0178(4) -0.12233(10) 0.0436(6) Uani 1 1 d . . . . .
H10 H -0.0310 0.1522 -0.1333 0.052 Uiso 1 1 calc R . . . .
O2 O -0.51221(17) -0.6089(3) -0.20492(9) 0.0625(6) Uani 1 1 d . . . . .
O5 O 0.1914(2) 0.5938(3) 0.00281(8) 0.0728(7) Uani 1 1 d . . . . .
H5 H 0.1948 0.4948 -0.0164 0.109 Uiso 1 1 calc GR . . . .
C11 C 0.0480(2) -0.0429(4) -0.08574(10) 0.0477(7) Uani 1 1 d . . . . .
H11 H 0.0488 -0.1788 -0.0756 0.057 Uiso 1 1 calc R . . . .
C20 C 0.1548(4) 0.5328(6) 0.05015(16) 0.0883(12) Uani 1 1 d . . . . .
H20A H 0.0673 0.5148 0.0474 0.132 Uiso 1 1 calc GR . . . .
H20B H 0.1774 0.6345 0.0760 0.132 Uiso 1 1 calc GR . . . .
H20C H 0.1941 0.4065 0.0601 0.132 Uiso 1 1 calc GR . . . .
C1 C -0.6201(3) -0.6227(5) -0.24021(15) 0.0748(10) Uani 1 1 d . . . . .
H1A H -0.6122 -0.7344 -0.2643 0.090 Uiso 1 1 calc R . . . .
H1B H -0.6913 -0.6480 -0.2210 0.090 Uiso 1 1 calc R . . . .

loop_
_atom_site_aniso_label
_atom_site_aniso_U_11
_atom_site_aniso_U_22
_atom_site_aniso_U_33
_atom_site_aniso_U_23
_atom_site_aniso_U_13
_atom_site_aniso_U_12
C14 0.0448(12) 0.0338(12) 0.0369(13) -0.0009(9) -0.0055(10) -0.0029(9)
O4 0.0597(12) 0.0629(13) 0.0562(13) 0.0076(9) -0.0283(9) -0.0188(9)
N2 0.0481(11) 0.0325(11) 0.0470(13) -0.0045(8) -0.0136(9) -0.0109(8)
C17 0.0441(13) 0.0449(14) 0.0409(14) -0.0021(9) -0.0117(10) -0.0060(9)
C13 0.0510(14) 0.0292(12) 0.0447(14) -0.0009(9) -0.0086(11) -0.0033(9)
C5 0.0408(12) 0.0370(12) 0.0371(13) -0.0041(9) -0.0086(9) -0.0004(9)
C16 0.0490(14) 0.0358(13) 0.0506(15) 0.0020(10) -0.0143(11) -0.0070(9)
C8 0.0487(14) 0.0351(13) 0.0438(14) -0.0017(9) -0.0080(10) -0.0051(9)
C9 0.0526(14) 0.0357(13) 0.0455(15) 0.0008(9) -0.0136(11) -0.0100(10)
C3 0.0438(13) 0.0340(12) 0.0511(15) -0.0134(9) -0.0061(10) -0.0002(9)
C2 0.0364(12) 0.0494(15) 0.0577(16) -0.0203(11) -0.0119(10) 0.0048(10)
C19 0.0545(14) 0.0329(12) 0.0414(14) 0.0028(9) -0.0084(10) -0.0005(10)
N1 0.0518(12) 0.0282(10) 0.0506(13) -0.0004(8) -0.0167(9) -0.0118(8)
C15 0.0474(13) 0.0376(13) 0.0463(14) 0.0049(10) -0.0146(10) -0.0031(10)
C4 0.0425(12) 0.0382(13) 0.0448(14) -0.0028(9) -0.0101(10) -0.0005(9)
O1 0.0471(11) 0.0601(13) 0.0933(17) -0.0252(11) -0.0284(10) -0.0034(8)
C6 0.0498(14) 0.0382(14) 0.0507(15) -0.0002(10) -0.0093(11) 0.0051(10)
C12 0.0460(13) 0.0304(12) 0.0469(14) -0.0032(9) -0.0106(10) -0.0081(9)
C18 0.0514(14) 0.0477(15) 0.0429(14) 0.0069(10) -0.0135(10) 0.0008(10)
C7 0.0515(15) 0.0499(16) 0.0558(17) -0.0053(12) -0.0225(12) 0.0121(11)
O3 0.0609(11) 0.0325(10) 0.0645(13) 0.0071(7) -0.0203(8) -0.0129(7)
C10 0.0500(13) 0.0355(13) 0.0430(14) 0.0007(9) -0.0094(10) -0.0090(10)
O2 0.0582(12) 0.0461(12) 0.0803(14) -0.0084(9) -0.0122(9) -0.0138(8)
O5 0.1227(19) 0.0335(11) 0.0623(14) 0.0025(8) 0.0081(12) -0.0085(10)
C11 0.0552(14) 0.0325(13) 0.0518(16) 0.0020(10) -0.0165(11) -0.0135(10)
C20 0.105(3) 0.070(2) 0.093(3) 0.0068(18) 0.030(2) 0.0050(19)
C1 0.0546(17) 0.0563(19) 0.109(3) -0.0263(17) -0.0215(16) -0.0094(13)

loop_
_atom_type_symbol
_atom_type_description
_atom_type_scat_dispersion_real
_atom_type_scat_dispersion_imag
_atom_type_scat_source
C C 0.0181 0.0091 'International Tables Vol C Tables 4.2.6.8 and 6.1.1.4'
H H 0.0000 0.0000 'International Tables Vol C Tables 4.2.6.8 and 6.1.1.4'
N N 0.0311 0.0180 'International Tables Vol C Tables 4.2.6.8 and 6.1.1.4'
O O 0.0492 0.0322 'International Tables Vol C Tables 4.2.6.8 and 6.1.1.4'

loop_
_geom_angle_atom_site_label_1
_geom_angle_atom_site_label_2
_geom_angle_atom_site_label_3
_geom_angle
_geom_angle_site_symmetry_1
_geom_angle_site_symmetry_3
_geom_angle_publ_flag
C19 C14 C13 120.8(2) . . ?
C19 C14 C15 118.6(2) . . ?
C15 C14 C13 120.5(2) . . ?
C17 O4 H4 109.5 . . ?
C13 N2 N1 117.07(19) . . ?
O4 C17 C16 121.9(2) . . ?
O4 C17 C18 118.0(2) . . ?
C18 C17 C16 120.1(2) . . ?
C14 C13 H13 119.5 . . ?
N2 C13 C14 121.1(2) . . ?
N2 C13 H13 119.5 . . ?
C4 C5 C8 121.7(2) . . ?
C6 C5 C8 118.5(2) . . ?
C6 C5 C4 119.8(2) . . ?
C17 C16 H16 119.9 . . ?
C15 C16 C17 120.1(2) . . ?
C15 C16 H16 119.9 . . ?
C5 C8 H8 116.0 . . ?
C9 C8 C5 128.0(2) . . ?
C9 C8 H8 116.0 . . ?
C8 C9 H9 118.1 . . ?
C8 C9 C10 123.8(2) . . ?
C10 C9 H9 118.1 . . ?
C4 C3 C2 122.1(2) . . ?
O2 C3 C2 110.4(2) . . ?
O2 C3 C4 127.6(2) . . ?
O1 C2 C3 109.3(2) . . ?
C7 C2 C3 122.6(2) . . ?
C7 C2 O1 128.1(2) . . ?
C14 C19 H19 119.6 . . ?
C14 C19 C18 120.8(2) . . ?
C18 C19 H19 119.6 . . ?
N2 N1 H1 120.2 . . ?
C12 N1 N2 119.64(18) . . ?
C12 N1 H1 120.2 . . ?
C14 C15 H15 119.6 . . ?
C16 C15 C14 120.8(2) . . ?
C16 C15 H15 119.6 . . ?
C5 C4 H4A 121.6 . . ?
C3 C4 C5 116.9(2) . . ?
C3 C4 H4A 121.6 . . ?
C2 O1 C1 106.2(2) . . ?
C5 C6 H6 118.8 . . ?
C5 C6 C7 122.3(2) . . ?
C7 C6 H6 118.8 . . ?
N1 C12 C11 114.62(19) . . ?
O3 C12 N1 122.9(2) . . ?
O3 C12 C11 122.5(2) . . ?
C17 C18 C19 119.4(2) . . ?
C17 C18 H18 120.3 . . ?
C19 C18 H18 120.3 . . ?
C2 C7 C6 116.4(2) . . ?
C2 C7 H7 121.8 . . ?
C6 C7 H7 121.8 . . ?
C9 C10 H10 117.0 . . ?
C11 C10 C9 126.0(2) . . ?
C11 C10 H10 117.0 . . ?
C3 O2 C1 105.4(2) . . ?
C20 O5 H5 109.5 . . ?
C12 C11 H11 118.7 . . ?
C10 C11 C12 122.5(2) . . ?
C10 C11 H11 118.7 . . ?
O5 C20 H20A 109.5 . . ?
O5 C20 H20B 109.5 . . ?
O5 C20 H20C 109.5 . . ?
H20A C20 H20B 109.5 . . ?
H20A C20 H20C 109.5 . . ?
H20B C20 H20C 109.5 . . ?
O1 C1 O2 108.7(2) . . ?
O1 C1 H1A 110.0 . . ?
O1 C1 H1B 110.0 . . ?
O2 C1 H1A 110.0 . . ?
O2 C1 H1B 110.0 . . ?
H1A C1 H1B 108.3 . . ?

loop_
_geom_bond_atom_site_label_1
_geom_bond_atom_site_label_2
_geom_bond_distance
_geom_bond_site_symmetry_2
_geom_bond_publ_flag
C14 C13 1.455(3) . ?
C14 C19 1.389(3) . ?
C14 C15 1.392(3) . ?
O4 H4 0.8200 . ?
O4 C17 1.366(3) . ?
N2 C13 1.271(3) . ?
N2 N1 1.375(3) . ?
C17 C16 1.386(3) . ?
C17 C18 1.383(4) . ?
C13 H13 0.9300 . ?
C5 C8 1.466(3) . ?
C5 C4 1.414(3) . ?
C5 C6 1.386(3) . ?
C16 H16 0.9300 . ?
C16 C15 1.375(3) . ?
C8 H8 0.9300 . ?
C8 C9 1.325(4) . ?
C9 H9 0.9300 . ?
C9 C10 1.444(3) . ?
C3 C2 1.381(4) . ?
C3 C4 1.367(3) . ?
C3 O2 1.364(3) . ?
C2 O1 1.372(3) . ?
C2 C7 1.355(4) . ?
C19 H19 0.9300 . ?
C19 C18 1.393(3) . ?
N1 H1 0.8600 . ?
N1 C12 1.334(3) . ?
C15 H15 0.9300 . ?
C4 H4A 0.9300 . ?
O1 C1 1.412(4) . ?
C6 H6 0.9300 . ?
C6 C7 1.396(4) . ?
C12 O3 1.240(3) . ?
C12 C11 1.469(3) . ?
C18 H18 0.9300 . ?
C7 H7 0.9300 . ?
C10 H10 0.9300 . ?
C10 C11 1.317(4) . ?
O2 C1 1.430(3) . ?
O5 H5 0.8200 . ?
O5 C20 1.374(4) . ?
C11 H11 0.9300 . ?
C20 H20A 0.9600 . ?
C20 H20B 0.9600 . ?
C20 H20C 0.9600 . ?
C1 H1A 0.9700 . ?
C1 H1B 0.9700 . ?

loop_
_geom_hbond_atom_site_label_D
_geom_hbond_atom_site_label_H
_geom_hbond_atom_site_label_A
_geom_hbond_distance_DH
_geom_hbond_distance_HA
_geom_hbond_distance_DA
_geom_hbond_angle_DHA
_geom_hbond_site_symmetry_A
O4 H4 O3 0.82 1.96 2.754(3) 162.6 3_665
N1 H1 O5 0.86 1.98 2.835(3) 174.2 1_545
O5 H5 O3 0.82 2.09 2.879(3) 162.0 .

loop_
_geom_torsion_atom_site_label_1
_geom_torsion_atom_site_label_2
_geom_torsion_atom_site_label_3
_geom_torsion_atom_site_label_4
_geom_torsion
_geom_torsion_site_symmetry_1
_geom_torsion_site_symmetry_2
_geom_torsion_site_symmetry_3
_geom_torsion_site_symmetry_4
_geom_torsion_publ_flag
C14 C19 C18 C17 -0.7(4) . . . . ?
O4 C17 C16 C15 177.6(2) . . . . ?
O4 C17 C18 C19 -177.5(2) . . . . ?
N2 N1 C12 O3 -1.5(4) . . . . ?
N2 N1 C12 C11 179.2(2) . . . . ?
C17 C16 C15 C14 0.3(4) . . . . ?
C13 C14 C19 C18 174.9(2) . . . . ?
C13 C14 C15 C16 -174.7(2) . . . . ?
C13 N2 N1 C12 -178.9(2) . . . . ?
C5 C8 C9 C10 -175.3(2) . . . . ?
C5 C6 C7 C2 0.4(4) . . . . ?
C16 C17 C18 C19 3.6(4) . . . . ?
C8 C5 C4 C3 177.5(2) . . . . ?
C8 C5 C6 C7 -178.0(2) . . . . ?
C8 C9 C10 C11 175.5(3) . . . . ?
C9 C10 C11 C12 -175.9(2) . . . . ?
C3 C2 O1 C1 -2.3(3) . . . . ?
C3 C2 C7 C6 -0.9(4) . . . . ?
C3 O2 C1 O1 -2.4(3) . . . . ?
C2 C3 C4 C5 0.4(4) . . . . ?
C2 C3 O2 C1 1.0(3) . . . . ?
C2 O1 C1 O2 3.0(3) . . . . ?
C19 C14 C13 N2 -177.6(2) . . . . ?
C19 C14 C15 C16 2.6(4) . . . . ?
N1 N2 C13 C14 177.33(19) . . . . ?
N1 C12 C11 C10 175.1(2) . . . . ?
C15 C14 C13 N2 -0.3(4) . . . . ?
C15 C14 C19 C18 -2.4(4) . . . . ?
C4 C5 C8 C9 7.1(4) . . . . ?
C4 C5 C6 C7 0.4(4) . . . . ?
C4 C3 C2 O1 -178.9(2) . . . . ?
C4 C3 C2 C7 0.5(4) . . . . ?
C4 C3 O2 C1 -179.3(3) . . . . ?
O1 C2 C7 C6 178.4(3) . . . . ?
C6 C5 C8 C9 -174.6(2) . . . . ?
C6 C5 C4 C3 -0.8(3) . . . . ?
C18 C17 C16 C15 -3.5(4) . . . . ?
C7 C2 O1 C1 178.4(3) . . . . ?
O3 C12 C11 C10 -4.2(4) . . . . ?
O2 C3 C2 O1 0.8(3) . . . . ?
O2 C3 C2 C7 -179.8(2) . . . . ?
O2 C3 C4 C5 -179.3(2) . . . . ?
